data_7227474
loop_
_publ_author_name
'Fang, Zheng'
'Hu, Wen-Li'
'Liu, De-Yong'
'Yu, Chu-Yi'
'Hu, Xiang-Guo'

_publ_section_title
;
 Synthesis of tetrazines from gem-difluoroalkenes under aerobic conditions
 at room temperature
;
_journal_issue 5
_journal_name_full 'Green Chem.'
_journal_page_first 1299
_journal_paper_doi 10.1039/C6GC03494B
_journal_volume 19
_journal_year 2017
_chemical_formula_sum 'C24 H22 N4 O'
_chemical_formula_weight 382.46
_chemical_name_systematic 3-(4-phenoxyphenyl)-6-(p-tolyl)-1,2,4,5-tetrazine
_space_group_IT_number 14
_symmetry_cell_setting monoclinic
_symmetry_space_group_name_Hall '-P 2ybc'
_symmetry_space_group_name_H-M 'P 1 21/c 1'
_atom_sites_solution_hydrogens geom
_atom_sites_solution_primary direct
_atom_sites_solution_secondary difmap
_audit_creation_method SHELXL-97
_audit_update_record
;
2016-09-25 deposited with the CCDC.
2017-01-18 downloaded from the CCDC.
;
_cell_angle_alpha 90.00
_cell_angle_beta 93.029(9)
_cell_angle_gamma 90.00
_cell_formula_units_Z 4
_cell_length_a 44.778(5)
_cell_length_b 5.5195(6)
_cell_length_c 8.2452(9)
_cell_measurement_reflns_used 3503
_cell_measurement_temperature 293(2)
_cell_measurement_theta_max 29.3396
_cell_measurement_theta_min 3.5327
_cell_volume 2035.0(4)
_computing_cell_refinement 'Bruker SAINT'
_computing_data_collection 'Bruker APEX2'
_computing_data_reduction 'Bruker SAINT'
_computing_molecular_graphics 'Bruker SHELXTL'
_computing_publication_material 'Bruker SHELXTL'
_computing_structure_refinement 'SHELXL-97 (Sheldrick, 2008)'
_computing_structure_solution 'SHELXS-97 (Sheldrick, 2008)'
_diffrn_ambient_temperature 293(2)
_diffrn_measured_fraction_theta_full 0.998
_diffrn_measured_fraction_theta_max 0.998
_diffrn_measurement_device_type 'Bruker APEX-II CCD'
_diffrn_measurement_method '\f and \w scans'
_diffrn_radiation_monochromator graphite
_diffrn_radiation_source 'fine-focus sealed tube'
_diffrn_radiation_type MoK\a
_diffrn_radiation_wavelength 0.71073
_diffrn_reflns_av_R_equivalents 0.1244
_diffrn_reflns_av_sigmaI/netI 0.0707
_diffrn_reflns_limit_h_max 54
_diffrn_reflns_limit_h_min -54
_diffrn_reflns_limit_k_max 6
_diffrn_reflns_limit_k_min -6
_diffrn_reflns_limit_l_max 9
_diffrn_reflns_limit_l_min -9
_diffrn_reflns_number 18910
_diffrn_reflns_theta_full 25.50
_diffrn_reflns_theta_max 25.50
_diffrn_reflns_theta_min 3.65
_exptl_absorpt_coefficient_mu 0.079
_exptl_absorpt_correction_T_max 0.9844
_exptl_absorpt_correction_T_min 0.9768
_exptl_absorpt_correction_type multi-scan
_exptl_absorpt_process_details sadabs
_exptl_crystal_colour colourless
_exptl_crystal_density_diffrn 1.248
_exptl_crystal_density_method 'not measured'
_exptl_crystal_description block
_exptl_crystal_F_000 808
_exptl_crystal_size_max 0.30
_exptl_crystal_size_mid 0.25
_exptl_crystal_size_min 0.20
_refine_diff_density_max 0.211
_refine_diff_density_min -0.252
_refine_diff_density_rms 0.054
_refine_ls_extinction_coef 0.007(2)
_refine_ls_extinction_expression Fc^*^=kFc[1+0.001xFc^2^\l^3^/sin(2\q)]^-1/4^
_refine_ls_extinction_method SHELXL
_refine_ls_goodness_of_fit_ref 1.085
_refine_ls_hydrogen_treatment mixed
_refine_ls_matrix_type full
_refine_ls_number_parameters 264
_refine_ls_number_reflns 3760
_refine_ls_number_restraints 0
_refine_ls_restrained_S_all 1.085
_refine_ls_R_factor_all 0.1254
_refine_ls_R_factor_gt 0.0942
_refine_ls_shift/su_max 0.000
_refine_ls_shift/su_mean 0.000
_refine_ls_structure_factor_coef Fsqd
_refine_ls_weighting_details 'calc w=1/[\s^2^(Fo^2^)+(0.1069P)^2^+1.9527P] where P=(Fo^2^+2Fc^2^)/3'
_refine_ls_weighting_scheme calc
_refine_ls_wR_factor_gt 0.2486
_refine_ls_wR_factor_ref 0.2688
_reflns_number_gt 2626
_reflns_number_total 3760
_reflns_threshold_expression >2sigma(I)
_cod_data_source_file c6gc03494b2.cif
_cod_data_source_block a
_cod_depositor_comments
;
The following automatic conversions were performed:

'_symmetry_cell_setting' value 'Monoclinic' changed to 'monoclinic'
according to
/usr/data/users/saulius/crontab/automatic-downloads/rss-feeds/RSC/lib/dictionaries/cif_core.dic
dictionary named 'cif_core.dic' version 2.4.2 from 2011-04-26.

Automatic conversion script
Id: cif_fix_values 4268 2015-11-12 08:31:59Z antanas 

 Adding full bibliography for 7227474--7227475.cif.
;
_cod_original_sg_symbol_H-M P21/c
_cod_database_code 7227474

loop_
_symmetry_equiv_pos_as_xyz
'x, y, z'
'-x, y+1/2, -z+1/2'
'-x, -y, -z'
'x, -y-1/2, z-1/2'

loop_
_atom_site_label
_atom_site_type_symbol
_atom_site_fract_x
_atom_site_fract_y
_atom_site_fract_z
_atom_site_U_iso_or_equiv
_atom_site_adp_type
_atom_site_occupancy
_atom_site_symmetry_multiplicity
_atom_site_calc_flag
_atom_site_refinement_flags
O1 O 0.13553(5) 0.4684(5) 0.0791(3) 0.0586(7) Uani 1 1 d .
N1 N 0.29834(7) 0.2974(6) 0.0423(4) 0.0647(9) Uani 1 1 d .
N2 N 0.27615(7) 0.3500(6) 0.1357(4) 0.0652(9) Uani 1 1 d .
N3 N 0.32449(7) 0.6430(6) 0.1391(4) 0.0665(9) Uani 1 1 d .
N4 N 0.30218(7) 0.6933(6) 0.2341(4) 0.0629(9) Uani 1 1 d .
C1 C 0.46850(12) 0.5945(17) 0.1750(8) 0.145(3) Uani 1 1 d .
H1A H 0.4817 0.5646 0.0892 0.217 Uiso 1 1 calc R
H1B H 0.4739 0.4918 0.2658 0.217 Uiso 1 1 calc R
H1C H 0.4701 0.7611 0.2079 0.217 Uiso 1 1 calc R
C2 C 0.43635(10) 0.5407(11) 0.1148(6) 0.0810(14) Uani 1 1 d .
C3 C 0.42177(11) 0.3361(10) 0.1630(5) 0.0810(14) Uani 1 1 d .
H3 H 0.4316 0.2286 0.2346 0.097 Uiso 1 1 calc R
C4 C 0.39255(10) 0.2873(8) 0.1062(5) 0.0658(11) Uani 1 1 d .
H4 H 0.3831 0.1476 0.1400 0.079 Uiso 1 1 calc R
C5 C 0.37762(8) 0.4437(7) 0.0007(4) 0.0546(9) Uani 1 1 d .
C6 C 0.39211(10) 0.6490(8) -0.0465(5) 0.0668(11) Uani 1 1 d .
H6 H 0.3824 0.7568 -0.1180 0.080 Uiso 1 1 calc R
C7 C 0.42092(12) 0.6967(10) 0.0111(6) 0.0840(14) Uani 1 1 d .
H7 H 0.4302 0.8383 -0.0210 0.101 Uiso 1 1 calc R
C8 C 0.34593(9) 0.3857(9) -0.0649(5) 0.0707(12) Uani 1 1 d .
H8A H 0.3421 0.4742 -0.1654 0.085 Uiso 1 1 calc R
H8B H 0.3448 0.2142 -0.0904 0.085 Uiso 1 1 calc R
C9 C 0.32190(8) 0.4446(7) 0.0469(4) 0.0550(9) Uani 1 1 d .
C10 C 0.27891(7) 0.5465(7) 0.2293(4) 0.0505(9) Uani 1 1 d .
C11 C 0.25432(8) 0.6023(8) 0.3413(4) 0.0570(10) Uani 1 1 d .
H11A H 0.2563 0.7696 0.3761 0.068 Uiso 1 1 calc R
H11B H 0.2570 0.5011 0.4371 0.068 Uiso 1 1 calc R
C12 C 0.22302(7) 0.5642(7) 0.2678(4) 0.0488(9) Uani 1 1 d .
C13 C 0.20614(8) 0.3652(7) 0.3047(4) 0.0552(9) Uani 1 1 d .
H13 H 0.2144 0.2471 0.3739 0.066 Uiso 1 1 calc R
C14 C 0.17713(8) 0.3371(6) 0.2409(5) 0.0552(9) Uani 1 1 d .
H14 H 0.1660 0.2021 0.2683 0.066 Uiso 1 1 calc R
C15 C 0.16465(7) 0.5105(6) 0.1361(4) 0.0458(8) Uani 1 1 d .
C16 C 0.18124(8) 0.7106(7) 0.0979(4) 0.0510(9) Uani 1 1 d .
H16 H 0.1731 0.8279 0.0277 0.061 Uiso 1 1 calc R
C17 C 0.21013(7) 0.7361(7) 0.1646(4) 0.0514(9) Uani 1 1 d .
H17 H 0.2211 0.8727 0.1392 0.062 Uiso 1 1 calc R
C18 C 0.12198(8) 0.6475(7) -0.0264(5) 0.0570(10) Uani 1 1 d .
H18A H 0.1334 0.6654 -0.1223 0.068 Uiso 1 1 calc R
H18B H 0.1217 0.8026 0.0289 0.068 Uiso 1 1 calc R
C19 C 0.09063(8) 0.5691(7) -0.0744(4) 0.0497(8) Uani 1 1 d .
C20 C 0.08505(10) 0.3640(7) -0.1657(5) 0.0659(11) Uani 1 1 d .
H20 H 0.1009 0.2681 -0.1955 0.079 Uiso 1 1 calc R
C21 C 0.05614(12) 0.2986(9) -0.2137(6) 0.0769(13) Uani 1 1 d .
H21 H 0.0526 0.1600 -0.2760 0.092 Uiso 1 1 calc R
C22 C 0.03258(10) 0.4391(10) -0.1692(6) 0.0768(13) Uani 1 1 d .
H22 H 0.0131 0.3958 -0.2018 0.092 Uiso 1 1 calc R
C23 C 0.03769(9) 0.6427(9) -0.0769(6) 0.0721(12) Uani 1 1 d .
H23 H 0.0218 0.7370 -0.0458 0.086 Uiso 1 1 calc R
C24 C 0.06685(9) 0.7069(8) -0.0302(5) 0.0604(10) Uani 1 1 d .
H24 H 0.0703 0.8456 0.0320 0.072 Uiso 1 1 calc R

loop_
_atom_site_aniso_label
_atom_site_aniso_U_11
_atom_site_aniso_U_22
_atom_site_aniso_U_33
_atom_site_aniso_U_23
_atom_site_aniso_U_13
_atom_site_aniso_U_12
O1 0.0366(13) 0.0662(16) 0.0722(17) 0.0140(13) -0.0051(11) -0.0040(11)
N1 0.0433(18) 0.078(2) 0.072(2) -0.0237(18) 0.0045(15) 0.0011(16)
N2 0.0417(18) 0.080(2) 0.074(2) -0.0208(18) 0.0089(15) 0.0006(16)
N3 0.0424(18) 0.083(2) 0.075(2) -0.0179(19) 0.0114(15) -0.0014(16)
N4 0.0466(18) 0.075(2) 0.067(2) -0.0191(17) 0.0068(15) -0.0003(16)
C1 0.048(3) 0.256(9) 0.130(5) -0.056(6) 0.008(3) -0.017(4)
C2 0.048(3) 0.121(4) 0.075(3) -0.021(3) 0.011(2) -0.001(3)
C3 0.065(3) 0.111(4) 0.066(3) 0.005(3) -0.001(2) 0.030(3)
C4 0.061(3) 0.072(3) 0.065(2) 0.007(2) 0.013(2) 0.005(2)
C5 0.046(2) 0.068(2) 0.051(2) -0.0083(18) 0.0093(16) 0.0088(17)
C6 0.068(3) 0.066(3) 0.068(3) 0.004(2) 0.008(2) 0.006(2)
C7 0.081(4) 0.084(3) 0.089(3) -0.014(3) 0.029(3) -0.017(3)
C8 0.054(2) 0.100(3) 0.058(2) -0.020(2) 0.0053(18) 0.011(2)
C9 0.044(2) 0.072(2) 0.0488(19) -0.0107(18) -0.0024(15) 0.0104(18)
C10 0.0350(18) 0.065(2) 0.0507(19) -0.0054(17) -0.0053(14) 0.0105(16)
C11 0.0366(19) 0.081(3) 0.054(2) -0.0106(19) 0.0009(15) 0.0082(18)
C12 0.0381(18) 0.064(2) 0.0448(18) -0.0049(16) 0.0040(14) 0.0088(16)
C13 0.052(2) 0.056(2) 0.057(2) 0.0050(17) -0.0031(17) 0.0106(17)
C14 0.049(2) 0.051(2) 0.066(2) 0.0070(17) 0.0024(17) -0.0031(16)
C15 0.0338(17) 0.056(2) 0.0481(18) -0.0001(15) 0.0030(13) 0.0013(15)
C16 0.0389(19) 0.061(2) 0.053(2) 0.0126(17) 0.0043(15) 0.0025(16)
C17 0.0323(17) 0.068(2) 0.054(2) 0.0063(17) 0.0071(14) -0.0030(16)
C18 0.044(2) 0.062(2) 0.065(2) 0.0089(18) -0.0031(17) 0.0011(17)
C19 0.0402(19) 0.057(2) 0.0514(19) 0.0055(17) -0.0019(14) -0.0005(16)
C20 0.063(3) 0.065(2) 0.069(3) -0.004(2) 0.002(2) 0.002(2)
C21 0.084(3) 0.072(3) 0.073(3) -0.003(2) -0.014(2) -0.018(3)
C22 0.047(2) 0.099(4) 0.082(3) 0.016(3) -0.015(2) -0.016(2)
C23 0.040(2) 0.094(3) 0.081(3) 0.005(3) -0.0029(19) 0.009(2)
C24 0.046(2) 0.067(2) 0.067(2) -0.0031(19) -0.0049(17) 0.0023(18)

loop_
_atom_type_symbol
_atom_type_description
_atom_type_scat_dispersion_real
_atom_type_scat_dispersion_imag
_atom_type_scat_source
C C 0.0033 0.0016 'International Tables Vol C Tables 4.2.6.8 and 6.1.1.4'
H H 0.0000 0.0000 'International Tables Vol C Tables 4.2.6.8 and 6.1.1.4'
N N 0.0061 0.0033 'International Tables Vol C Tables 4.2.6.8 and 6.1.1.4'
O O 0.0106 0.0060 'International Tables Vol C Tables 4.2.6.8 and 6.1.1.4'

loop_
_geom_angle_atom_site_label_1
_geom_angle_atom_site_label_2
_geom_angle_atom_site_label_3
_geom_angle
C15 O1 C18 116.9(3)
N2 N1 C9 118.0(3)
N1 N2 C10 117.8(3)
N4 N3 C9 117.5(3)
C10 N4 N3 118.1(3)
C2 C1 H1A 109.5
C2 C1 H1B 109.5
H1A C1 H1B 109.5
C2 C1 H1C 109.5
H1A C1 H1C 109.5
H1B C1 H1C 109.5
C3 C2 C7 117.7(4)
C3 C2 C1 121.4(6)
C7 C2 C1 121.0(6)
C2 C3 C4 121.0(4)
C2 C3 H3 119.5
C4 C3 H3 119.5
C5 C4 C3 120.6(4)
C5 C4 H4 119.7
C3 C4 H4 119.7
C6 C5 C4 118.5(4)
C6 C5 C8 121.2(4)
C4 C5 C8 120.3(4)
C5 C6 C7 120.6(4)
C5 C6 H6 119.7
C7 C6 H6 119.7
C2 C7 C6 121.8(5)
C2 C7 H7 119.1
C6 C7 H7 119.1
C9 C8 C5 115.1(3)
C9 C8 H8A 108.5
C5 C8 H8A 108.5
C9 C8 H8B 108.5
C5 C8 H8B 108.5
H8A C8 H8B 107.5
N1 C9 N3 124.2(3)
N1 C9 C8 116.5(3)
N3 C9 C8 119.2(4)
N4 C10 N2 124.5(3)
N4 C10 C11 117.3(3)
N2 C10 C11 118.2(3)
C10 C11 C12 114.7(3)
C10 C11 H11A 108.6
C12 C11 H11A 108.6
C10 C11 H11B 108.6
C12 C11 H11B 108.6
H11A C11 H11B 107.6
C13 C12 C17 117.9(3)
C13 C12 C11 122.0(3)
C17 C12 C11 120.0(3)
C12 C13 C14 121.4(3)
C12 C13 H13 119.3
C14 C13 H13 119.3
C13 C14 C15 119.9(3)
C13 C14 H14 120.1
C15 C14 H14 120.1
C16 C15 O1 124.6(3)
C16 C15 C14 119.5(3)
O1 C15 C14 115.9(3)
C15 C16 C17 119.6(3)
C15 C16 H16 120.2
C17 C16 H16 120.2
C12 C17 C16 121.7(3)
C12 C17 H17 119.1
C16 C17 H17 119.1
O1 C18 C19 108.8(3)
O1 C18 H18A 109.9
C19 C18 H18A 109.9
O1 C18 H18B 109.9
C19 C18 H18B 109.9
H18A C18 H18B 108.3
C24 C19 C20 118.7(4)
C24 C19 C18 119.8(3)
C20 C19 C18 121.5(3)
C19 C20 C21 120.8(4)
C19 C20 H20 119.6
C21 C20 H20 119.6
C22 C21 C20 119.8(4)
C22 C21 H21 120.1
C20 C21 H21 120.1
C23 C22 C21 120.2(4)
C23 C22 H22 119.9
C21 C22 H22 119.9
C22 C23 C24 119.4(4)
C22 C23 H23 120.3
C24 C23 H23 120.3
C19 C24 C23 121.1(4)
C19 C24 H24 119.5
C23 C24 H24 119.5

loop_
_geom_bond_atom_site_label_1
_geom_bond_atom_site_label_2
_geom_bond_distance
O1 C15 1.382(4)
O1 C18 1.431(4)
N1 N2 1.321(4)
N1 C9 1.330(5)
N2 C10 1.333(5)
N3 N4 1.331(4)
N3 C9 1.335(5)
N4 C10 1.319(5)
C1 C2 1.527(7)
C1 H1A 0.9600
C1 H1B 0.9600
C1 H1C 0.9600
C2 C3 1.373(7)
C2 C7 1.374(7)
C3 C4 1.392(6)
C3 H3 0.9300
C4 C5 1.374(5)
C4 H4 0.9300
C5 C6 1.372(6)
C5 C8 1.526(5)
C6 C7 1.376(7)
C6 H6 0.9300
C7 H7 0.9300
C8 C9 1.489(5)
C8 H8A 0.9700
C8 H8B 0.9700
C10 C11 1.506(5)
C11 C12 1.512(5)
C11 H11A 0.9700
C11 H11B 0.9700
C12 C13 1.377(5)
C12 C17 1.380(5)
C13 C14 1.384(5)
C13 H13 0.9300
C14 C15 1.387(5)
C14 H14 0.9300
C15 C16 1.377(5)
C16 C17 1.386(5)
C16 H16 0.9300
C17 H17 0.9300
C18 C19 1.502(5)
C18 H18A 0.9700
C18 H18B 0.9700
C19 C24 1.374(5)
C19 C20 1.375(5)
C20 C21 1.381(6)
C20 H20 0.9300
C21 C22 1.375(7)
C21 H21 0.9300
C22 C23 1.370(7)
C22 H22 0.9300
C23 C24 1.388(5)
C23 H23 0.9300
C24 H24 0.9300

loop_
_geom_torsion_atom_site_label_1
_geom_torsion_atom_site_label_2
_geom_torsion_atom_site_label_3
_geom_torsion_atom_site_label_4
_geom_torsion
C9 N1 N2 C10 -0.4(5)
C9 N3 N4 C10 -0.9(5)
C7 C2 C3 C4 1.1(7)
C1 C2 C3 C4 -179.4(4)
C2 C3 C4 C5 -0.2(6)
C3 C4 C5 C6 -0.3(6)
C3 C4 C5 C8 178.3(4)
C4 C5 C6 C7 -0.1(6)
C8 C5 C6 C7 -178.7(4)
C3 C2 C7 C6 -1.5(7)
C1 C2 C7 C6 178.9(4)
C5 C6 C7 C2 1.1(7)
C6 C5 C8 C9 -100.7(5)
C4 C5 C8 C9 80.8(5)
N2 N1 C9 N3 -0.4(6)
N2 N1 C9 C8 -177.5(3)
N4 N3 C9 N1 1.1(6)
N4 N3 C9 C8 178.2(4)
C5 C8 C9 N1 -145.8(4)
C5 C8 C9 N3 36.9(6)
N3 N4 C10 N2 0.1(6)
N3 N4 C10 C11 178.2(3)
N1 N2 C10 N4 0.6(6)
N1 N2 C10 C11 -177.5(3)
N4 C10 C11 C12 140.2(4)
N2 C10 C11 C12 -41.6(5)
C10 C11 C12 C13 103.4(4)
C10 C11 C12 C17 -78.9(4)
C17 C12 C13 C14 -0.1(5)
C11 C12 C13 C14 177.7(3)
C12 C13 C14 C15 0.7(6)
C18 O1 C15 C16 -0.2(5)
C18 O1 C15 C14 178.7(3)
C13 C14 C15 C16 -0.7(5)
C13 C14 C15 O1 -179.6(3)
O1 C15 C16 C17 178.8(3)
C14 C15 C16 C17 0.0(5)
C13 C12 C17 C16 -0.7(5)
C11 C12 C17 C16 -178.4(3)
C15 C16 C17 C12 0.7(5)
C15 O1 C18 C19 -179.9(3)
O1 C18 C19 C24 116.9(4)
O1 C18 C19 C20 -64.7(4)
C24 C19 C20 C21 0.7(6)
C18 C19 C20 C21 -177.8(4)
C19 C20 C21 C22 -0.4(7)
C20 C21 C22 C23 -0.3(7)
C21 C22 C23 C24 0.6(7)
C20 C19 C24 C23 -0.3(6)
C18 C19 C24 C23 178.1(4)
C22 C23 C24 C19 -0.3(6)
